data_7025490
loop_
_publ_author_name
'Hu, Minggang'
'Wang, Mei'
'Zhu, Hongjun'
'Zhang, Lu'
'Zhang, Hui'
'Sun, Licheng'

_publ_section_title
;
 Preparation and structures of enantiomeric dinuclear zirconium and
 hafnium complexes containing two homochiral N atoms, and their catalytic
 property for polymerization of rac-lactide.
;
_journal_issue 18
_journal_name_full 'Dalton transactions (Cambridge, England : 2003)'
_journal_page_first 4440
_journal_page_last 4446
_journal_paper_doi 10.1039/c001148g
_journal_volume 39
_journal_year 2010
_chemical_formula_sum 'C58 H75 Cl3 Hf2 N4 O7'
_chemical_formula_weight 1403.55
_chemical_name_systematic
;
?
;
_space_group_IT_number 19
_symmetry_cell_setting orthorhombic
_symmetry_space_group_name_Hall 'P 2ac 2ab'
_symmetry_space_group_name_H-M 'P 21 21 21'
_atom_sites_solution_hydrogens geom
_atom_sites_solution_primary direct
_atom_sites_solution_secondary difmap
_audit_creation_method SHELXL-97
_cell_angle_alpha 90.00
_cell_angle_beta 90.00
_cell_angle_gamma 90.00
_cell_formula_units_Z 4
_cell_length_a 14.5989(6)
_cell_length_b 15.7790(7)
_cell_length_c 27.3541(17)
_cell_measurement_temperature 298(2)
_cell_volume 6301.2(5)
_computing_structure_refinement 'SHELXL-97 (Sheldrick, 1997)'
_computing_structure_solution 'SHELXS-97 (Sheldrick, 1990)'
_diffrn_ambient_temperature 298(2)
_diffrn_measured_fraction_theta_full 0.950
_diffrn_measured_fraction_theta_max 0.950
_diffrn_radiation_monochromator graphite
_diffrn_radiation_source 'fine-focus sealed tube'
_diffrn_radiation_type MoK\a
_diffrn_radiation_wavelength 0.71073
_diffrn_reflns_av_R_equivalents 0.0374
_diffrn_reflns_av_sigmaI/netI 0.0783
_diffrn_reflns_limit_h_max 19
_diffrn_reflns_limit_h_min -20
_diffrn_reflns_limit_k_max 22
_diffrn_reflns_limit_k_min -21
_diffrn_reflns_limit_l_max 37
_diffrn_reflns_limit_l_min -31
_diffrn_reflns_number 32869
_diffrn_reflns_theta_full 30.21
_diffrn_reflns_theta_max 30.21
_diffrn_reflns_theta_min 1.90
_exptl_absorpt_coefficient_mu 3.469
_exptl_absorpt_correction_T_max 0.775
_exptl_absorpt_correction_T_min 0.639
_exptl_absorpt_correction_type empirical
_exptl_crystal_density_diffrn 1.480
_exptl_crystal_density_method 'not measured'
_exptl_crystal_F_000 2808
_exptl_crystal_size_max 0.35
_exptl_crystal_size_mid 0.28
_exptl_crystal_size_min 0.15
_refine_diff_density_max 1.250
_refine_diff_density_min -0.684
_refine_diff_density_rms 0.106
_refine_ls_abs_structure_details 'Flack H D (1983), Acta Cryst. A39, 876-881'
_refine_ls_abs_structure_Flack -0.009(7)
_refine_ls_extinction_method none
_refine_ls_goodness_of_fit_ref 0.970
_refine_ls_hydrogen_treatment constr
_refine_ls_matrix_type full
_refine_ls_number_parameters 713
_refine_ls_number_reflns 16730
_refine_ls_number_restraints 112
_refine_ls_restrained_S_all 0.979
_refine_ls_R_factor_all 0.0716
_refine_ls_R_factor_gt 0.0398
_refine_ls_shift/su_max 0.002
_refine_ls_shift/su_mean 0.000
_refine_ls_structure_factor_coef Fsqd
_refine_ls_weighting_details 'calc w=1/[\s^2^(Fo^2^)+(0.0211P)^2^+0.0000P] where P=(Fo^2^+2Fc^2^)/3'
_refine_ls_weighting_scheme calc
_refine_ls_wR_factor_gt 0.0684
_refine_ls_wR_factor_ref 0.0785
_reflns_number_gt 11978
_reflns_number_total 16730
_reflns_threshold_expression >2sigma(I)
_cod_data_source_file c001148g.txt
_cod_data_source_block N(S)N(S)-3
_cod_depositor_comments
;
The following automatic conversions were performed:

'_symmetry_cell_setting' value 'Orthorhombic' changed to
'orthorhombic' according to
/home/saulius/struct/CIF-dictionaries/cif_core.dic dictionary named
'cif_core.dic' version 2.4.2 from 2011-04-26.

Automatic conversion script
Id: cif_fix_values 1891 2012-01-12 08:04:46Z andrius 
;
_cod_original_sg_symbol_H-M P2(1)2(1)2(1)
_cod_database_code 7025490

loop_
_symmetry_equiv_pos_as_xyz
'x, y, z'
'-x+1/2, -y, z+1/2'
'-x, y+1/2, -z+1/2'
'x+1/2, -y+1/2, -z'

loop_
_atom_site_label
_atom_site_type_symbol
_atom_site_fract_x
_atom_site_fract_y
_atom_site_fract_z
_atom_site_U_iso_or_equiv
_atom_site_adp_type
_atom_site_occupancy
_atom_site_symmetry_multiplicity
_atom_site_calc_flag
_atom_site_refinement_flags
_atom_site_disorder_assembly
_atom_site_disorder_group
Hf2 Hf 0.963746(13) 0.134242(11) 0.064616(9) 0.03586(6) Uani 1 1 d . . .
Hf1 Hf 0.955237(15) -0.068137(12) 0.004038(9) 0.04247(7) Uani 1 1 d . . .
N3 N 0.9546(3) 0.2673(2) 0.10773(18) 0.0413(11) Uani 1 1 d . . .
Cl3 Cl 0.97369(10) 0.22492(8) -0.00959(6) 0.0555(4) Uani 1 1 d . . .
C14 C 0.7622(4) -0.0452(3) -0.0751(2) 0.0408(13) Uani 1 1 d . . .
C16 C 0.7078(4) -0.0653(3) -0.1577(2) 0.0454(14) Uani 1 1 d . . .
C18 C 0.8674(4) -0.0166(3) -0.1423(2) 0.0452(14) Uani 1 1 d . . .
C17 C 0.7955(4) -0.0389(3) -0.1734(2) 0.0487(15) Uani 1 1 d . . .
H17A H 0.8061 -0.0362 -0.2069 0.058 Uiso 1 1 calc R . .
C20 C 0.9571(4) 0.0176(4) -0.1640(2) 0.0584(15) Uani 1 1 d . . .
C19 C 0.8492(4) -0.0236(3) -0.0926(2) 0.0425(14) Uani 1 1 d . . .
C15 C 0.6937(4) -0.0654(4) -0.1080(2) 0.0463(14) Uani 1 1 d . . .
H15A H 0.6361 -0.0796 -0.0961 0.056 Uiso 1 1 calc R . .
O2 O 0.9151(2) -0.0105(2) -0.05741(15) 0.0432(9) Uani 1 1 d . . .
O5 O 1.0311(2) 0.04371(18) 0.02043(15) 0.0437(9) Uani 1 1 d . . .
H5B H 1.0903 0.0522 0.0088 0.052 Uiso 1 1 calc R . .
O4 O 0.9969(2) 0.09184(17) 0.13082(15) 0.0374(8) Uani 1 1 d . . .
O3 O 0.8296(2) 0.1669(2) 0.06812(19) 0.0472(10) Uani 1 1 d . . .
O1 O 0.8926(2) 0.01127(19) 0.05909(15) 0.0415(9) Uani 1 1 d . . .
C41 C 1.0343(4) 0.2055(3) 0.1830(2) 0.0386(12) Uani 1 1 d . . .
C33 C 0.8027(4) 0.2472(4) 0.0753(3) 0.0508(17) Uani 1 1 d . . .
N4 N 1.1107(3) 0.1949(2) 0.07310(19) 0.0392(11) Uani 1 1 d . . .
C46 C 1.0483(3) 0.1206(3) 0.1687(2) 0.0351(11) Uani 1 1 d . . .
C21 C 0.9717(5) 0.1076(4) -0.1438(3) 0.074(2) Uani 1 1 d . . .
H21A H 0.9212 0.1430 -0.1533 0.112 Uiso 1 1 calc R . .
H21B H 1.0276 0.1305 -0.1568 0.112 Uiso 1 1 calc R . .
H21C H 0.9754 0.1055 -0.1088 0.112 Uiso 1 1 calc R . .
C28 C 0.8645(4) 0.3045(4) 0.0948(3) 0.0532(17) Uani 1 1 d . . .
C45 C 1.1125(3) 0.0713(3) 0.1931(2) 0.0388(12) Uani 1 1 d . . .
C36 C 1.2020(4) 0.3157(4) 0.0920(3) 0.065(2) Uani 1 1 d . . .
H36A H 1.2053 0.3718 0.1023 0.078 Uiso 1 1 calc R . .
C6 C 0.7632(3) -0.0755(3) 0.0603(2) 0.0441(13) Uani 1 1 d . . .
C39 C 1.1882(3) 0.1528(3) 0.0637(3) 0.0525(16) Uani 1 1 d . . .
H39A H 1.1845 0.0961 0.0546 0.063 Uiso 1 1 calc R . .
C35 C 1.1185(4) 0.2764(3) 0.0873(3) 0.0478(15) Uani 1 1 d . . .
C40 C 0.9536(4) 0.2516(3) 0.1619(2) 0.0449(13) Uani 1 1 d . . .
H40A H 0.9485 0.3059 0.1782 0.054 Uiso 1 1 calc R . .
H40B H 0.8988 0.2195 0.1696 0.054 Uiso 1 1 calc R . .
C48 C 1.0308(5) -0.0683(3) 0.1901(3) 0.0645(18) Uani 1 1 d . . .
H48A H 1.0364 -0.1279 0.1834 0.097 Uiso 1 1 calc R . .
H48B H 0.9862 -0.0440 0.1685 0.097 Uiso 1 1 calc R . .
H48C H 1.0117 -0.0603 0.2234 0.097 Uiso 1 1 calc R . .
C34 C 1.0326(4) 0.3243(3) 0.0942(3) 0.0522(15) Uani 1 1 d . . .
H34A H 1.0177 0.3541 0.0642 0.063 Uiso 1 1 calc R . .
H34B H 1.0412 0.3662 0.1197 0.063 Uiso 1 1 calc R . .
C44 C 1.1648(4) 0.1099(3) 0.2285(2) 0.0458(14) Uani 1 1 d . A .
H44A H 1.2086 0.0774 0.2446 0.055 Uiso 1 1 calc R . .
C47 C 1.1238(4) -0.0250(3) 0.1821(3) 0.0530(16) Uani 1 1 d . . .
C1 C 0.8155(4) -0.0149(3) 0.0835(2) 0.0436(14) Uani 1 1 d . . .
C42 C 1.0880(4) 0.2407(3) 0.2190(2) 0.0476(15) Uani 1 1 d . A .
H42A H 1.0781 0.2967 0.2280 0.057 Uiso 1 1 calc R . .
C24 C 0.6325(5) -0.0933(4) -0.1927(3) 0.0610(18) Uani 1 1 d . . .
C49 C 1.1551(5) -0.0397(4) 0.1310(3) 0.0639(19) Uani 1 1 d . . .
H49A H 1.1612 -0.0995 0.1253 0.096 Uiso 1 1 calc R . .
H49B H 1.2132 -0.0125 0.1260 0.096 Uiso 1 1 calc R . .
H49C H 1.1110 -0.0166 0.1086 0.096 Uiso 1 1 calc R . .
C38 C 1.2723(4) 0.1899(5) 0.0670(4) 0.078(2) Uani 1 1 d . . .
H38A H 1.3246 0.1590 0.0593 0.094 Uiso 1 1 calc R . .
C2 C 0.7901(4) 0.0144(4) 0.1288(3) 0.0529(15) Uani 1 1 d . . .
H2A H 0.8265 0.0535 0.1452 0.063 Uiso 1 1 calc R . .
C31 C 0.6924(5) 0.3586(5) 0.0729(4) 0.081(2) Uani 1 1 d . . .
H31A H 0.6333 0.3770 0.0660 0.097 Uiso 1 1 calc R . .
C4 C 0.6565(4) -0.0748(4) 0.1265(3) 0.0616(17) Uani 1 1 d . . .
H4A H 0.6032 -0.0945 0.1412 0.074 Uiso 1 1 calc R . .
C43 C 1.1560(4) 0.1955(3) 0.2419(3) 0.0508(16) Uani 1 1 d . . .
C32 C 0.7144(4) 0.2756(4) 0.0642(3) 0.0646(18) Uani 1 1 d . . .
H32A H 0.6713 0.2386 0.0512 0.078 Uiso 1 1 calc R . .
C25 C 0.5427(5) -0.0404(5) -0.1829(4) 0.102(3) Uani 1 1 d . . .
H25A H 0.4956 -0.0583 -0.2051 0.153 Uiso 1 1 calc R . .
H25B H 0.5552 0.0187 -0.1878 0.153 Uiso 1 1 calc R . .
H25C H 0.5227 -0.0495 -0.1499 0.153 Uiso 1 1 calc R . .
C22 C 0.9552(6) 0.0220(6) -0.2195(3) 0.090(2) Uani 1 1 d . . .
H22A H 0.9045 0.0563 -0.2298 0.136 Uiso 1 1 calc R . .
H22B H 0.9487 -0.0341 -0.2326 0.136 Uiso 1 1 calc R . .
H22C H 1.0113 0.0466 -0.2311 0.136 Uiso 1 1 calc R . .
C5 C 0.6828(4) -0.1048(4) 0.0816(3) 0.0569(17) Uani 1 1 d . . .
H5A H 0.6469 -0.1447 0.0655 0.068 Uiso 1 1 calc R . .
C23 C 1.0393(5) -0.0384(4) -0.1481(3) 0.085(2) Uani 1 1 d . . .
H23A H 1.0310 -0.0949 -0.1604 0.127 Uiso 1 1 calc R . .
H23B H 1.0427 -0.0399 -0.1130 0.127 Uiso 1 1 calc R . .
H23C H 1.0950 -0.0151 -0.1610 0.127 Uiso 1 1 calc R . .
C26 C 0.6564(6) -0.0791(5) -0.2456(3) 0.089(2) Uani 1 1 d . . .
H26A H 0.7109 -0.1103 -0.2536 0.133 Uiso 1 1 calc R . .
H26B H 0.6668 -0.0198 -0.2512 0.133 Uiso 1 1 calc R . .
H26C H 0.6068 -0.0982 -0.2659 0.133 Uiso 1 1 calc R . .
C29 C 0.8420(5) 0.3889(4) 0.1028(3) 0.071(2) Uani 1 1 d . . .
H29A H 0.8844 0.4269 0.1156 0.086 Uiso 1 1 calc R . .
C3 C 0.7103(4) -0.0149(4) 0.1495(3) 0.0596(17) Uani 1 1 d . . .
H3A H 0.6921 0.0062 0.1797 0.072 Uiso 1 1 calc R . .
C50 C 1.1936(5) -0.0659(4) 0.2162(3) 0.081(3) Uani 1 1 d . . .
H50A H 1.1989 -0.1251 0.2086 0.122 Uiso 1 1 calc R . .
H50B H 1.1737 -0.0595 0.2494 0.122 Uiso 1 1 calc R . .
H50C H 1.2520 -0.0390 0.2121 0.122 Uiso 1 1 calc R . .
C37 C 1.2797(4) 0.2720(5) 0.0816(4) 0.084(3) Uani 1 1 d . . .
H37A H 1.3368 0.2977 0.0843 0.100 Uiso 1 1 calc R . .
C13 C 0.7414(4) -0.0369(3) -0.0224(2) 0.0461(15) Uani 1 1 d . . .
H13A H 0.6762 -0.0457 -0.0177 0.055 Uiso 1 1 calc R . .
H13B H 0.7550 0.0207 -0.0124 0.055 Uiso 1 1 calc R . .
C7 C 0.7722(4) -0.1874(3) -0.0010(3) 0.0600(18) Uani 1 1 d . . .
H7A H 0.7831 -0.2223 0.0276 0.072 Uiso 1 1 calc R . .
H7B H 0.7081 -0.1928 -0.0098 0.072 Uiso 1 1 calc R . .
N2 N 0.9141(3) -0.1867(3) -0.0464(2) 0.0530(14) Uani 1 1 d . . .
C8 C 0.8295(5) -0.2178(3) -0.0417(3) 0.0600(19) Uani 1 1 d . . .
C12 C 0.9652(5) -0.2165(3) -0.0818(3) 0.0641(19) Uani 1 1 d . . .
H12A H 1.0244 -0.1954 -0.0847 0.077 Uiso 1 1 calc R . .
C11 C 0.9375(5) -0.2776(4) -0.1155(3) 0.082(2) Uani 1 1 d . . .
H11A H 0.9761 -0.2963 -0.1403 0.099 Uiso 1 1 calc R . .
C9 C 0.7969(5) -0.2789(4) -0.0742(4) 0.082(3) Uani 1 1 d . . .
H9A H 0.7374 -0.2992 -0.0709 0.099 Uiso 1 1 calc R . .
C30 C 0.7535(5) 0.4146(5) 0.0910(4) 0.086(3) Uani 1 1 d . . .
H30A H 0.7364 0.4708 0.0956 0.104 Uiso 1 1 calc R . .
C27 C 0.6093(7) -0.1853(4) -0.1841(4) 0.117(4) Uani 1 1 d . . .
H27A H 0.6627 -0.2194 -0.1897 0.175 Uiso 1 1 calc R . .
H27B H 0.5616 -0.2022 -0.2062 0.175 Uiso 1 1 calc R . .
H27C H 0.5890 -0.1928 -0.1510 0.175 Uiso 1 1 calc R . .
Cl1 Cl 0.96520(14) -0.17585(8) 0.06801(7) 0.0700(5) Uani 1 1 d . . .
C10 C 0.8503(6) -0.3088(5) -0.1103(4) 0.090(3) Uani 1 1 d . . .
H10A H 0.8284 -0.3502 -0.1316 0.108 Uiso 1 1 calc R . .
Cl2 Cl 1.11315(10) -0.10755(9) -0.02148(8) 0.0686(5) Uani 1 1 d . . .
N1 N 0.7927(3) -0.0971(3) 0.0110(2) 0.0445(12) Uani 1 1 d . . .
O7 O 0.4843(8) -0.0355(6) -0.0131(6) 0.244(5) Uani 1 1 d DU . .
C57 C 0.4338(14) -0.0020(11) 0.0270(8) 0.253(6) Uani 1 1 d DU A .
H57A H 0.4100 -0.0469 0.0476 0.304 Uiso 1 1 calc R . .
H57B H 0.3833 0.0330 0.0158 0.304 Uiso 1 1 calc R . .
C56 C 0.5020(14) 0.0483(11) 0.0528(7) 0.270(6) Uani 1 1 d DU . .
H56A H 0.5110 0.1030 0.0373 0.324 Uiso 1 1 calc R A .
H56B H 0.5602 0.0190 0.0549 0.324 Uiso 1 1 calc R . .
O6 O 0.4587(10) 0.0570(8) 0.1010(7) 0.290(6) Uani 1 1 d DU A .
C51A C 1.2170(4) 0.2346(4) 0.2800(3) 0.073(2) Uani 0.544(15) 1 d PD A 1
C52A C 1.2819(14) 0.1772(10) 0.3033(9) 0.142(9) Uani 0.544(15) 1 d PDU A 1
H52A H 1.2494 0.1306 0.3177 0.213 Uiso 0.544(15) 1 calc PR A 1
H52B H 1.3151 0.2070 0.3282 0.213 Uiso 0.544(15) 1 calc PR A 1
H52C H 1.3241 0.1561 0.2793 0.213 Uiso 0.544(15) 1 calc PR A 1
C53A C 1.1618(8) 0.2762(11) 0.3190(5) 0.083(5) Uani 0.544(15) 1 d PDU A 1
H53A H 1.1262 0.2343 0.3359 0.124 Uiso 0.544(15) 1 calc PR A 1
H53B H 1.1217 0.3174 0.3046 0.124 Uiso 0.544(15) 1 calc PR A 1
H53C H 1.2021 0.3038 0.3418 0.124 Uiso 0.544(15) 1 calc PR A 1
C54A C 1.2725(13) 0.3063(13) 0.2570(7) 0.132(9) Uani 0.544(15) 1 d PDU A 1
H54A H 1.3114 0.3313 0.2813 0.197 Uiso 0.544(15) 1 calc PR A 1
H54B H 1.2316 0.3486 0.2443 0.197 Uiso 0.544(15) 1 calc PR A 1
H54C H 1.3094 0.2841 0.2309 0.197 Uiso 0.544(15) 1 calc PR A 1
C51B C 1.2170(4) 0.2346(4) 0.2800(3) 0.073(2) Uani 0.456(15) 1 d PD A 2
C52B C 1.2047(17) 0.1848(15) 0.3277(7) 0.134(10) Uani 0.456(15) 1 d PDU A 2
H52D H 1.2432 0.2086 0.3526 0.201 Uiso 0.456(15) 1 calc PR A 2
H52E H 1.2213 0.1266 0.3225 0.201 Uiso 0.456(15) 1 calc PR A 2
H52F H 1.1419 0.1879 0.3379 0.201 Uiso 0.456(15) 1 calc PR A 2
C53B C 1.1974(18) 0.3225(11) 0.2934(11) 0.158(12) Uani 0.456(15) 1 d PDU A 2
H53D H 1.2008 0.3577 0.2649 0.237 Uiso 0.456(15) 1 calc PR A 2
H53E H 1.2415 0.3415 0.3171 0.237 Uiso 0.456(15) 1 calc PR A 2
H53F H 1.1370 0.3261 0.3072 0.237 Uiso 0.456(15) 1 calc PR A 2
C54B C 1.3147(9) 0.2255(13) 0.2664(8) 0.098(7) Uani 0.456(15) 1 d PDU A 2
H54D H 1.3266 0.2573 0.2371 0.147 Uiso 0.456(15) 1 calc PR A 2
H54E H 1.3283 0.1668 0.2607 0.147 Uiso 0.456(15) 1 calc PR A 2
H54F H 1.3525 0.2466 0.2924 0.147 Uiso 0.456(15) 1 calc PR A 2
C55A C 0.494(3) 0.134(3) 0.1293(13) 0.316(10) Uani 0.544(15) 1 d PDU A 1
H55A H 0.4805 0.1265 0.1634 0.474 Uiso 0.544(15) 1 calc PR A 1
H55B H 0.4647 0.1840 0.1174 0.474 Uiso 0.544(15) 1 calc PR A 1
H55C H 0.5590 0.1384 0.1250 0.474 Uiso 0.544(15) 1 calc PR A 1
C58A C 0.424(2) -0.0919(14) -0.0429(11) 0.216(9) Uani 0.544(15) 1 d PDU A 1
H58A H 0.4571 -0.1128 -0.0707 0.324 Uiso 0.544(15) 1 calc PR A 1
H58B H 0.3714 -0.0603 -0.0540 0.324 Uiso 0.544(15) 1 calc PR A 1
H58C H 0.4035 -0.1387 -0.0233 0.324 Uiso 0.544(15) 1 calc PR A 1
C55B C 0.503(4) 0.113(3) 0.1368(13) 0.316(11) Uani 0.456(15) 1 d PDU A 2
H55D H 0.5371 0.1563 0.1199 0.473 Uiso 0.456(15) 1 calc PR A 2
H55E H 0.5434 0.0810 0.1571 0.473 Uiso 0.456(15) 1 calc PR A 2
H55F H 0.4569 0.1398 0.1567 0.473 Uiso 0.456(15) 1 calc PR A 2
C58B C 0.462(3) -0.1151(19) -0.0339(15) 0.229(9) Uani 0.456(15) 1 d PDU A 2
H58D H 0.5170 -0.1464 -0.0402 0.343 Uiso 0.456(15) 1 calc PR A 2
H58E H 0.4294 -0.1065 -0.0640 0.343 Uiso 0.456(15) 1 calc PR A 2
H58F H 0.4240 -0.1463 -0.0116 0.343 Uiso 0.456(15) 1 calc PR A 2

loop_
_atom_site_aniso_label
_atom_site_aniso_U_11
_atom_site_aniso_U_22
_atom_site_aniso_U_33
_atom_site_aniso_U_23
_atom_site_aniso_U_13
_atom_site_aniso_U_12
Hf2 0.03212(9) 0.03747(9) 0.03798(13) -0.00092(10) -0.00242(11) -0.00308(9)
Hf1 0.04300(11) 0.03965(10) 0.04476(15) -0.00622(11) -0.01088(13) -0.00194(9)
N3 0.035(2) 0.0329(18) 0.056(3) -0.001(2) -0.003(3) 0.0014(19)
Cl3 0.0543(8) 0.0646(7) 0.0475(9) 0.0157(7) -0.0026(8) 0.0003(6)
C14 0.044(3) 0.045(3) 0.033(4) -0.003(3) 0.001(3) -0.005(2)
C16 0.052(3) 0.041(3) 0.043(4) -0.004(3) -0.009(3) -0.005(2)
C18 0.043(3) 0.055(3) 0.038(4) -0.005(3) -0.005(3) -0.001(2)
C17 0.055(3) 0.056(3) 0.035(4) -0.006(3) -0.002(3) -0.001(3)
C20 0.050(3) 0.078(4) 0.047(4) -0.007(3) 0.010(4) 0.000(3)
C19 0.047(3) 0.041(3) 0.040(4) -0.005(3) -0.009(3) -0.001(2)
C15 0.046(3) 0.056(3) 0.037(4) -0.003(3) -0.005(3) -0.011(3)
O2 0.0424(19) 0.0432(17) 0.044(3) -0.0094(19) -0.008(2) 0.0004(14)
O5 0.0359(18) 0.0461(17) 0.049(2) -0.0109(16) 0.0008(19) -0.0043(15)
O4 0.0404(17) 0.0286(15) 0.043(2) -0.0019(16) -0.0057(18) -0.0014(12)
O3 0.0369(18) 0.0469(19) 0.058(3) 0.004(2) -0.007(2) -0.0002(14)
O1 0.0435(19) 0.0422(17) 0.039(2) -0.0016(19) 0.000(2) -0.0134(14)
C41 0.036(2) 0.039(2) 0.042(3) -0.006(2) -0.003(3) 0.007(2)
C33 0.034(3) 0.066(4) 0.052(5) 0.006(4) 0.002(3) 0.005(3)
N4 0.030(2) 0.045(2) 0.043(3) -0.004(2) -0.002(2) -0.0039(17)
C46 0.035(2) 0.034(2) 0.036(3) -0.005(2) -0.004(3) -0.002(2)
C21 0.063(4) 0.075(4) 0.085(6) 0.000(4) 0.010(4) -0.018(3)
C28 0.049(3) 0.053(3) 0.058(5) 0.012(3) 0.001(3) 0.018(3)
C45 0.042(3) 0.033(2) 0.041(4) -0.005(3) -0.002(3) 0.006(2)
C36 0.053(4) 0.068(4) 0.073(6) -0.019(4) 0.010(4) -0.020(3)
C6 0.050(3) 0.048(3) 0.035(4) 0.003(3) -0.004(3) -0.014(2)
C39 0.034(3) 0.061(3) 0.062(5) -0.013(4) 0.004(3) -0.003(2)
C35 0.045(3) 0.052(3) 0.046(4) -0.003(3) 0.006(3) -0.009(3)
C40 0.050(3) 0.040(2) 0.044(4) -0.005(2) -0.006(3) 0.007(3)
C48 0.089(4) 0.036(2) 0.069(5) 0.000(3) -0.002(4) -0.006(3)
C34 0.054(3) 0.038(2) 0.064(4) 0.007(3) 0.008(4) -0.004(3)
C44 0.047(3) 0.045(3) 0.045(4) -0.007(3) -0.014(3) 0.011(2)
C47 0.065(4) 0.038(3) 0.055(5) -0.010(3) -0.008(4) 0.014(3)
C1 0.045(3) 0.046(3) 0.040(4) 0.004(3) -0.007(3) -0.010(2)
C42 0.050(3) 0.038(3) 0.055(4) -0.013(3) -0.005(3) 0.006(2)
C24 0.078(4) 0.062(3) 0.043(4) 0.002(3) -0.023(4) -0.016(3)
C49 0.072(4) 0.050(3) 0.069(5) -0.017(4) -0.002(4) 0.017(3)
C38 0.045(4) 0.093(5) 0.096(7) -0.035(6) 0.005(5) -0.010(3)
C2 0.055(3) 0.066(3) 0.038(4) 0.000(3) 0.002(3) -0.012(3)
C31 0.050(4) 0.099(5) 0.093(7) 0.015(6) 0.001(4) 0.030(4)
C4 0.060(4) 0.081(4) 0.044(4) 0.014(4) -0.005(3) -0.029(3)
C43 0.050(3) 0.047(3) 0.055(5) -0.014(3) -0.010(3) 0.004(2)
C32 0.040(3) 0.092(4) 0.062(5) 0.012(4) 0.002(4) 0.012(3)
C25 0.076(5) 0.133(6) 0.096(7) -0.021(6) -0.035(6) 0.011(5)
C22 0.077(5) 0.149(7) 0.045(4) 0.003(5) 0.010(5) -0.008(5)
C5 0.056(4) 0.064(3) 0.051(5) 0.008(3) -0.008(3) -0.026(3)
C23 0.068(4) 0.110(5) 0.076(6) -0.002(5) 0.019(5) 0.015(4)
C26 0.089(5) 0.125(6) 0.051(5) -0.010(5) -0.010(5) -0.023(5)
C29 0.070(4) 0.051(3) 0.093(7) 0.001(4) -0.009(4) 0.023(3)
C3 0.063(4) 0.077(4) 0.039(4) 0.009(4) 0.011(3) -0.018(3)
C50 0.112(6) 0.041(3) 0.091(7) -0.012(4) -0.040(5) 0.029(3)
C37 0.044(4) 0.110(6) 0.097(8) -0.046(5) 0.017(4) -0.027(4)
C13 0.041(3) 0.055(3) 0.042(4) 0.005(3) -0.011(3) -0.005(2)
C7 0.072(4) 0.046(3) 0.062(5) 0.000(4) -0.012(4) -0.020(3)
N2 0.053(3) 0.042(2) 0.064(4) -0.008(3) -0.016(3) 0.004(2)
C8 0.073(4) 0.037(3) 0.070(5) -0.012(3) -0.024(4) -0.007(3)
C12 0.061(4) 0.049(3) 0.083(6) -0.017(3) -0.012(4) 0.004(3)
C11 0.087(6) 0.065(4) 0.095(7) -0.032(4) -0.006(5) 0.008(4)
C9 0.080(5) 0.065(4) 0.102(8) -0.035(5) -0.018(5) -0.011(3)
C30 0.079(5) 0.075(5) 0.105(8) 0.010(5) -0.001(5) 0.045(4)
C27 0.161(8) 0.068(4) 0.121(9) 0.013(5) -0.065(8) -0.050(5)
Cl1 0.0918(11) 0.0516(7) 0.0665(12) 0.0087(8) -0.0254(13) -0.0036(8)
C10 0.085(6) 0.073(4) 0.112(8) -0.053(5) -0.011(6) -0.008(4)
Cl2 0.0478(8) 0.0690(9) 0.0889(15) -0.0239(9) -0.0120(9) 0.0120(7)
N1 0.044(2) 0.045(2) 0.044(3) -0.002(2) -0.009(2) -0.0140(18)
O7 0.238(10) 0.162(7) 0.332(15) -0.061(8) -0.009(10) 0.037(6)
C57 0.265(12) 0.170(9) 0.325(16) -0.061(9) -0.016(11) 0.059(8)
C56 0.284(12) 0.186(8) 0.340(16) -0.034(10) -0.039(11) 0.096(8)
O6 0.308(11) 0.210(8) 0.351(17) -0.045(10) -0.058(12) 0.104(9)
C51A 0.067(4) 0.063(4) 0.089(7) -0.030(4) -0.043(5) 0.016(3)
C52A 0.149(15) 0.123(12) 0.154(17) -0.044(12) -0.110(14) 0.023(11)
C53A 0.065(8) 0.128(12) 0.054(9) -0.043(9) -0.011(7) -0.016(8)
C54A 0.137(13) 0.163(15) 0.095(13) -0.005(12) 0.016(12) -0.085(12)
C51B 0.067(4) 0.063(4) 0.089(7) -0.030(4) -0.043(5) 0.016(3)
C52B 0.134(16) 0.166(17) 0.101(16) -0.042(14) -0.040(14) -0.018(14)
C53B 0.161(18) 0.138(15) 0.17(2) -0.061(15) -0.070(16) 0.044(13)
C54B 0.101(12) 0.089(12) 0.104(15) -0.006(11) -0.044(11) -0.027(9)
C55A 0.332(18) 0.249(17) 0.37(2) -0.044(17) -0.084(18) 0.130(17)
C58A 0.249(18) 0.086(12) 0.31(2) -0.047(13) -0.012(16) -0.009(12)
C55B 0.331(18) 0.248(18) 0.37(2) -0.051(17) -0.082(19) 0.132(17)
C58B 0.243(18) 0.129(15) 0.31(2) -0.042(15) -0.017(17) -0.023(14)

loop_
_atom_type_symbol
_atom_type_description
_atom_type_scat_dispersion_real
_atom_type_scat_dispersion_imag
_atom_type_scat_source
C C 0.0033 0.0016 'International Tables Vol C Tables 4.2.6.8 and 6.1.1.4'
H H 0.0000 0.0000 'International Tables Vol C Tables 4.2.6.8 and 6.1.1.4'
N N 0.0061 0.0033 'International Tables Vol C Tables 4.2.6.8 and 6.1.1.4'
O O 0.0106 0.0060 'International Tables Vol C Tables 4.2.6.8 and 6.1.1.4'
Cl Cl 0.1484 0.1585 'International Tables Vol C Tables 4.2.6.8 and 6.1.1.4'
Hf Hf -0.5830 6.1852 'International Tables Vol C Tables 4.2.6.8 and 6.1.1.4'

loop_
_geom_angle_atom_site_label_1
_geom_angle_atom_site_label_2
_geom_angle_atom_site_label_3
_geom_angle
O4 Hf2 O3 106.12(17)
O4 Hf2 O5 100.36(14)
O3 Hf2 O5 130.42(16)
O4 Hf2 O1 83.19(13)
O3 Hf2 O1 76.83(13)
O5 Hf2 O1 65.52(13)
O4 Hf2 N4 79.96(15)
O3 Hf2 N4 140.33(13)
O5 Hf2 N4 84.71(14)
O1 Hf2 N4 142.33(13)
O4 Hf2 N3 82.03(14)
O3 Hf2 N3 72.63(15)
O5 Hf2 N3 153.35(13)
O1 Hf2 N3 140.61(14)
N4 Hf2 N3 69.47(14)
O4 Hf2 Cl3 157.14(9)
O3 Hf2 Cl3 87.05(13)
O5 Hf2 Cl3 83.97(11)
O1 Hf2 Cl3 118.52(11)
N4 Hf2 Cl3 78.10(13)
N3 Hf2 Cl3 84.35(12)
O4 Hf2 Hf1 97.41(8)
O3 Hf2 Hf1 102.37(11)
O5 Hf2 Hf1 32.16(9)
O1 Hf2 Hf1 34.11(10)
N4 Hf2 Hf1 115.89(10)
N3 Hf2 Hf1 174.49(10)
Cl3 Hf2 Hf1 97.85(4)
O2 Hf1 O5 87.26(14)
O2 Hf1 O1 101.42(14)
O5 Hf1 O1 66.02(12)
O2 Hf1 N2 78.38(16)
O5 Hf1 N2 153.66(17)
O1 Hf1 N2 138.24(15)
O2 Hf1 N1 82.25(16)
O5 Hf1 N1 130.41(14)
O1 Hf1 N1 68.91(14)
N2 Hf1 N1 69.72(17)
O2 Hf1 Cl1 159.41(10)
O5 Hf1 Cl1 113.22(11)
O1 Hf1 Cl1 85.95(11)
N2 Hf1 Cl1 83.35(14)
N1 Hf1 Cl1 82.59(12)
O2 Hf1 Cl2 98.58(11)
O5 Hf1 Cl2 77.55(10)
O1 Hf1 Cl2 137.09(10)
N2 Hf1 Cl2 82.86(13)
N1 Hf1 Cl2 151.90(11)
Cl1 Hf1 Cl2 88.39(7)
O2 Hf1 Hf2 89.62(9)
O5 Hf1 Hf2 31.86(9)
O1 Hf1 Hf2 34.91(8)
N2 Hf1 Hf2 164.68(11)
N1 Hf1 Hf2 99.49(11)
Cl1 Hf1 Hf2 106.57(4)
Cl2 Hf1 Hf2 108.60(4)
C28 N3 C34 112.2(4)
C28 N3 C40 107.0(5)
C34 N3 C40 110.5(5)
C28 N3 Hf2 106.1(3)
C34 N3 Hf2 111.0(3)
C40 N3 Hf2 109.8(3)
C15 C14 C19 119.4(6)
C15 C14 C13 120.4(5)
C19 C14 C13 119.9(5)
C15 C16 C17 115.8(5)
C15 C16 C24 120.9(5)
C17 C16 C24 123.3(6)
C19 C18 C17 115.6(5)
C19 C18 C20 124.7(5)
C17 C18 C20 119.6(6)
C18 C17 C16 124.8(6)
C22 C20 C18 112.7(6)
C22 C20 C21 108.5(6)
C18 C20 C21 107.7(5)
C22 C20 C23 108.6(6)
C18 C20 C23 110.5(5)
C21 C20 C23 108.6(6)
O2 C19 C18 122.6(5)
O2 C19 C14 115.6(5)
C18 C19 C14 121.8(5)
C16 C15 C14 122.4(5)
C19 O2 Hf1 136.4(3)
Hf2 O5 Hf1 115.98(16)
C46 O4 Hf2 135.8(3)
C33 O3 Hf2 122.0(3)
C1 O1 Hf1 120.8(3)
C1 O1 Hf2 128.1(3)
Hf1 O1 Hf2 110.98(15)
C42 C41 C46 119.9(5)
C42 C41 C40 121.8(4)
C46 C41 C40 117.9(5)
O3 C33 C28 118.8(5)
O3 C33 C32 122.8(6)
C28 C33 C32 118.4(6)
C39 N4 C35 117.3(4)
C39 N4 Hf2 123.2(3)
C35 N4 Hf2 119.5(3)
O4 C46 C45 123.6(4)
O4 C46 C41 116.7(4)
C45 C46 C41 119.8(5)
C33 C28 C29 122.2(6)
C33 C28 N3 114.3(5)
C29 C28 N3 123.5(6)
C44 C45 C46 117.7(4)
C44 C45 C47 120.6(5)
C46 C45 C47 121.6(5)
C37 C36 C35 119.5(6)
C1 C6 C5 120.3(6)
C1 C6 N1 115.1(5)
C5 C6 N1 124.1(5)
N4 C39 C38 122.4(5)
N4 C35 C36 122.2(5)
N4 C35 C34 116.9(5)
C36 C35 C34 120.8(5)
C41 C40 N3 116.9(5)
C35 C34 N3 111.8(4)
C45 C44 C43 124.0(5)
C49 C47 C50 107.7(5)
C49 C47 C48 109.6(6)
C50 C47 C48 108.3(5)
C49 C47 C45 111.5(5)
C50 C47 C45 111.5(5)
C48 C47 C45 108.2(5)
O1 C1 C2 124.0(5)
O1 C1 C6 116.0(5)
C2 C1 C6 119.9(5)
C43 C42 C41 122.0(5)
C26 C24 C27 110.1(7)
C26 C24 C16 113.2(6)
C27 C24 C16 110.2(6)
C26 C24 C25 106.1(7)
C27 C24 C25 107.2(7)
C16 C24 C25 109.9(6)
C37 C38 C39 120.0(6)
C1 C2 C3 119.2(6)
C30 C31 C32 122.3(6)
C5 C4 C3 119.1(6)
C42 C43 C44 116.4(5)
C42 C43 C51A 122.2(5)
C44 C43 C51A 121.4(5)
C31 C32 C33 119.1(7)
C4 C5 C6 119.8(6)
C28 C29 C30 117.5(7)
C2 C3 C4 121.6(7)
C36 C37 C38 118.6(6)
C14 C13 N1 115.4(5)
C8 C7 N1 111.3(5)
C12 N2 C8 117.7(6)
C12 N2 Hf1 124.2(4)
C8 N2 Hf1 117.6(5)
N2 C8 C9 120.5(7)
N2 C8 C7 118.6(6)
C9 C8 C7 120.9(6)
N2 C12 C11 124.9(7)
C10 C11 C12 116.7(8)
C10 C9 C8 120.9(7)
C31 C30 C29 120.5(6)
C9 C10 C11 119.2(7)
C6 N1 C7 111.5(5)
C6 N1 C13 105.4(4)
C7 N1 C13 111.5(5)
C6 N1 Hf1 108.6(3)
C7 N1 Hf1 111.1(4)
C13 N1 Hf1 108.6(3)
C58B O7 C57 121(2)
C58B O7 C58A 28(2)
C57 O7 C58A 109.5(16)
O7 C57 C56 102.8(17)
C57 C56 O6 101.0(19)
C56 O6 C55B 118(2)
C56 O6 C55A 112.6(18)
C55B O6 C55A 15(4)
C52A C51A C53A 108.2(11)
C52A C51A C43 115.7(8)
C53A C51A C43 110.9(7)
C52A C51A C54A 107.2(10)
C53A C51A C54A 104.8(9)
C43 C51A C54A 109.5(9)

loop_
_geom_bond_atom_site_label_1
_geom_bond_atom_site_label_2
_geom_bond_distance
Hf2 O4 1.990(4)
Hf2 O3 2.027(3)
Hf2 O5 2.114(3)
Hf2 O1 2.206(3)
Hf2 N4 2.361(4)
Hf2 N3 2.412(4)
Hf2 Cl3 2.4878(15)
Hf2 Hf1 3.5998(3)
Hf1 O2 1.999(4)
Hf1 O5 2.131(3)
Hf1 O1 2.162(4)
Hf1 N2 2.400(5)
Hf1 N1 2.424(4)
Hf1 Cl1 2.4437(17)
Hf1 Cl2 2.4878(16)
N3 C28 1.482(7)
N3 C34 1.498(7)
N3 C40 1.501(7)
C14 C15 1.382(8)
C14 C19 1.399(8)
C14 C13 1.481(9)
C16 C15 1.375(8)
C16 C17 1.414(8)
C16 C24 1.521(8)
C18 C19 1.389(9)
C18 C17 1.397(8)
C18 C20 1.536(8)
C20 C22 1.520(10)
C20 C21 1.538(8)
C20 C23 1.552(9)
C19 O2 1.377(6)
O4 C46 1.357(6)
O3 C33 1.340(6)
O1 C1 1.371(6)
C41 C42 1.376(8)
C41 C46 1.410(6)
C41 C40 1.501(7)
C33 C28 1.384(8)
C33 C32 1.398(8)
N4 C39 1.337(6)
N4 C35 1.348(6)
C46 C45 1.389(7)
C28 C29 1.390(8)
C45 C44 1.376(7)
C45 C47 1.557(7)
C36 C37 1.358(9)
C36 C35 1.374(8)
C6 C1 1.379(7)
C6 C5 1.390(8)
C6 N1 1.456(8)
C39 C38 1.363(8)
C35 C34 1.476(8)
C48 C47 1.537(9)
C44 C43 1.406(7)
C47 C49 1.489(10)
C47 C50 1.525(9)
C1 C2 1.372(9)
C42 C43 1.373(8)
C24 C26 1.507(11)
C24 C27 1.509(9)
C24 C25 1.577(10)
C38 C37 1.360(9)
C2 C3 1.375(8)
C31 C30 1.351(10)
C31 C32 1.368(9)
C4 C5 1.369(10)
C4 C3 1.380(8)
C43 C51A 1.502(9)
C29 C30 1.392(9)
C13 N1 1.516(7)
C7 C8 1.472(10)
C7 N1 1.493(6)
N2 C12 1.311(8)
N2 C8 1.336(8)
C8 C9 1.396(9)
C12 C11 1.395(9)
C11 C10 1.372(10)
C9 C10 1.344(11)
O7 C58B 1.416(17)
O7 C57 1.42(2)
O7 C58A 1.497(16)
C57 C56 1.456(16)
C56 O6 1.467(16)
O6 C55B 1.473(19)
O6 C55A 1.525(18)
C51A C52A 1.458(13)
C51A C53A 1.491(12)
C51A C54A 1.527(12)
